data_7017735
loop_
_publ_author_name
'Mujkic, Monika'
'Lentz, Dieter'

_publ_section_title
;
 Syntheses of highly unsaturated isocyanides via organometallic pathways.
;
_journal_issue 3
_journal_name_full 'Dalton transactions (Cambridge, England : 2003)'
_journal_page_first 839
_journal_page_last 849
_journal_paper_doi 10.1039/c1dt11382h
_journal_volume 41
_journal_year 2012
_chemical_formula_sum 'C24 Co2 Cr2 F4 N2 O16'
_chemical_formula_weight 870.12
_chemical_name_systematic
;
mue2-eta2-eta2[(mue-eta1-eta1-Z,Z-2,3,5,6-tetrafluoro1,6-diisocyano-
hexa-1,5-dien-3-in)-bis(pentacarbonylchromium)]dicobalt
;
_space_group_IT_number 2
_symmetry_cell_setting triclinic
_symmetry_space_group_name_Hall '-P 1'
_symmetry_space_group_name_H-M 'P -1'
_atom_sites_solution_hydrogens none
_atom_sites_solution_primary direct
_atom_sites_solution_secondary difmap
_audit_creation_method SHELXL-97
_cell_angle_alpha 107.4920(10)
_cell_angle_beta 93.9400(10)
_cell_angle_gamma 103.9440(10)
_cell_formula_units_Z 2
_cell_length_a 10.0587(6)
_cell_length_b 12.0685(7)
_cell_length_c 13.6716(8)
_cell_measurement_reflns_used 6367
_cell_measurement_temperature 193(2)
_cell_measurement_theta_max 33.1
_cell_measurement_theta_min 2.4
_cell_volume 1518.29(16)
_computing_cell_refinement 'SAINT (BRUKER-AXS)'
_computing_data_collection 'SMART (BRUKER-AXS)'
_computing_data_reduction 'SAINT (BRUKER-AXS)'
_computing_molecular_graphics 'ORTEP3 for Windows (Farrugia, 1997)'
_computing_structure_refinement 'SHELXL-97 (Sheldrick, 1997)'
_computing_structure_solution 'SHELXS-97 (Sheldrick, 1990)'
_diffrn_ambient_temperature 193(2)
_diffrn_measured_fraction_theta_full 0.902
_diffrn_measured_fraction_theta_max 0.902
_diffrn_measurement_device_type 'BRUKER-AXS, CCD SMART 1000'
_diffrn_measurement_method omega
_diffrn_radiation_monochromator graphite
_diffrn_radiation_source 'sealed tube'
_diffrn_radiation_type MoK\a
_diffrn_radiation_wavelength 0.71073
_diffrn_reflns_av_R_equivalents 0.0214
_diffrn_reflns_av_sigmaI/netI 0.0233
_diffrn_reflns_limit_h_max 15
_diffrn_reflns_limit_h_min -15
_diffrn_reflns_limit_k_max 18
_diffrn_reflns_limit_k_min -18
_diffrn_reflns_limit_l_max 20
_diffrn_reflns_limit_l_min -20
_diffrn_reflns_number 21046
_diffrn_reflns_theta_full 33.29
_diffrn_reflns_theta_max 33.29
_diffrn_reflns_theta_min 1.58
_exptl_absorpt_coefficient_mu 1.873
_exptl_absorpt_correction_T_max 0.628
_exptl_absorpt_correction_T_min 0.472
_exptl_absorpt_correction_type multi-scan
_exptl_absorpt_process_details 'SADABS (Bruker-AXS)'
_exptl_crystal_colour red
_exptl_crystal_density_diffrn 1.903
_exptl_crystal_density_method 'not measured'
_exptl_crystal_description prism
_exptl_crystal_F_000 848
_exptl_crystal_size_max 0.46
_exptl_crystal_size_mid 0.30
_exptl_crystal_size_min 0.29
_refine_diff_density_max 0.820
_refine_diff_density_min -0.684
_refine_diff_density_rms 0.078
_refine_ls_extinction_method none
_refine_ls_goodness_of_fit_ref 1.033
_refine_ls_hydrogen_treatment none
_refine_ls_matrix_type full
_refine_ls_number_parameters 451
_refine_ls_number_reflns 10576
_refine_ls_number_restraints 0
_refine_ls_restrained_S_all 1.033
_refine_ls_R_factor_all 0.0357
_refine_ls_R_factor_gt 0.0288
_refine_ls_shift/su_max 0.001
_refine_ls_shift/su_mean 0.000
_refine_ls_structure_factor_coef Fsqd
_refine_ls_weighting_details 'calc w=1/[\s^2^(Fo^2^)+(0.0521P)^2^+0.0000P] where P=(Fo^2^+2Fc^2^)/3'
_refine_ls_weighting_scheme calc
_refine_ls_wR_factor_gt 0.0780
_refine_ls_wR_factor_ref 0.0821
_reflns_number_gt 8946
_reflns_number_total 10576
_reflns_threshold_expression >2sigma(I)
_cod_data_source_file c1dt11382h.txt
_cod_data_source_block 2crco
_cod_original_cell_volume 1518.29(15)
_cod_original_sg_symbol_H-M P-1
_cod_database_code 7017735

loop_
_symmetry_equiv_pos_as_xyz
'x, y, z'
'-x, -y, -z'

loop_
_atom_site_label
_atom_site_type_symbol
_atom_site_fract_x
_atom_site_fract_y
_atom_site_fract_z
_atom_site_U_iso_or_equiv
_atom_site_adp_type
_atom_site_occupancy
_atom_site_symmetry_multiplicity
_atom_site_calc_flag
Co1 Co 0.179620(17) 0.272214(15) 0.027915(12) 0.02417(4) Uani 1 1 d
Co2 Co 0.155758(18) 0.447235(15) 0.169262(13) 0.02501(4) Uani 1 1 d
Cr3 Cr 0.471434(19) 0.003573(17) 0.257524(15) 0.02441(5) Uani 1 1 d
Cr4 Cr 0.161405(19) 0.282385(16) 0.551267(14) 0.02358(5) Uani 1 1 d
C1 C 0.08042(12) 0.10564(10) 0.22718(9) 0.0252(2) Uani 1 1 d
C2 C 0.04739(11) 0.19536(11) 0.20117(9) 0.0240(2) Uani 1 1 d
C3 C 0.13727(11) 0.28417(10) 0.16925(9) 0.02224(19) Uani 1 1 d
C4 C 0.27329(12) 0.33720(10) 0.16975(8) 0.02185(19) Uani 1 1 d
C5 C 0.40730(11) 0.36485(10) 0.22813(9) 0.0229(2) Uani 1 1 d
C6 C 0.43178(11) 0.36728(10) 0.32633(9) 0.0238(2) Uani 1 1 d
C11 C 0.29410(16) 0.34688(13) -0.04706(11) 0.0356(3) Uani 1 1 d
C12 C 0.21517(17) 0.12647(14) -0.01117(11) 0.0372(3) Uani 1 1 d
C13 C 0.00550(15) 0.23204(13) -0.04389(10) 0.0343(3) Uani 1 1 d
C21 C 0.26497(17) 0.56398(13) 0.12706(11) 0.0360(3) Uani 1 1 d
C22 C 0.18403(15) 0.52905(12) 0.30768(11) 0.0319(3) Uani 1 1 d
C23 C -0.02341(17) 0.45080(15) 0.13616(12) 0.0423(3) Uani 1 1 d
C31 C 0.30874(12) 0.05712(10) 0.23984(9) 0.0247(2) Uani 1 1 d
C32 C 0.50674(15) 0.09819(13) 0.40135(11) 0.0364(3) Uani 1 1 d
C33 C 0.35427(13) -0.12596(12) 0.29011(10) 0.0300(2) Uani 1 1 d
C34 C 0.43827(15) -0.08720(13) 0.11230(11) 0.0346(3) Uani 1 1 d
C35 C 0.58634(13) 0.13843(12) 0.22781(11) 0.0304(2) Uani 1 1 d
C36 C 0.62596(14) -0.05900(13) 0.27314(12) 0.0342(3) Uani 1 1 d
C41 C 0.26268(12) 0.31839(10) 0.44452(9) 0.0243(2) Uani 1 1 d
C42 C 0.16688(14) 0.11826(12) 0.49980(10) 0.0316(3) Uani 1 1 d
C43 C 0.33966(14) 0.32516(11) 0.63241(10) 0.0293(2) Uani 1 1 d
C44 C 0.14631(14) 0.44505(12) 0.59843(11) 0.0327(3) Uani 1 1 d
C45 C -0.01855(14) 0.23547(12) 0.46938(10) 0.0323(3) Uani 1 1 d
C46 C 0.07967(14) 0.25319(13) 0.66590(10) 0.0331(3) Uani 1 1 d
F1 F -0.01535(8) 0.02224(7) 0.24964(7) 0.03923(19) Uani 1 1 d
F2 F -0.08561(7) 0.19747(8) 0.19827(7) 0.03744(18) Uani 1 1 d
F3 F 0.51685(8) 0.39941(7) 0.18263(6) 0.03200(16) Uani 1 1 d
F4 F 0.56065(8) 0.40274(8) 0.37859(6) 0.03626(18) Uani 1 1 d
N2 N 0.33080(10) 0.34030(9) 0.38283(8) 0.02555(19) Uani 1 1 d
N1 N 0.20869(11) 0.08871(9) 0.22963(8) 0.02645(19) Uani 1 1 d
O11 O 0.36370(15) 0.39218(12) -0.09277(10) 0.0585(3) Uani 1 1 d
O12 O 0.23649(17) 0.03538(12) -0.03218(11) 0.0643(4) Uani 1 1 d
O13 O -0.10510(12) 0.20804(13) -0.08270(9) 0.0528(3) Uani 1 1 d
O21 O 0.33517(15) 0.63243(10) 0.09930(10) 0.0534(3) Uani 1 1 d
O22 O 0.20451(14) 0.57733(10) 0.39409(9) 0.0479(3) Uani 1 1 d
O23 O -0.13317(15) 0.45232(15) 0.11664(12) 0.0719(4) Uani 1 1 d
O32 O 0.52490(15) 0.15409(13) 0.48648(9) 0.0605(4) Uani 1 1 d
O33 O 0.28255(12) -0.20183(10) 0.31014(9) 0.0429(2) Uani 1 1 d
O34 O 0.42160(15) -0.13990(12) 0.02648(9) 0.0546(3) Uani 1 1 d
O35 O 0.65241(11) 0.21877(10) 0.21060(10) 0.0422(2) Uani 1 1 d
O36 O 0.71562(12) -0.09952(11) 0.27961(11) 0.0512(3) Uani 1 1 d
O42 O 0.16939(13) 0.02036(10) 0.46809(10) 0.0484(3) Uani 1 1 d
O43 O 0.44725(11) 0.34869(10) 0.67835(8) 0.0419(2) Uani 1 1 d
O44 O 0.13229(13) 0.53954(10) 0.62463(11) 0.0507(3) Uani 1 1 d
O45 O -0.12634(11) 0.20636(11) 0.42255(9) 0.0474(3) Uani 1 1 d
O46 O 0.03429(13) 0.23828(13) 0.73641(9) 0.0524(3) Uani 1 1 d

loop_
_atom_site_aniso_label
_atom_site_aniso_U_11
_atom_site_aniso_U_22
_atom_site_aniso_U_33
_atom_site_aniso_U_23
_atom_site_aniso_U_13
_atom_site_aniso_U_12
Co1 0.02513(8) 0.02614(8) 0.02100(7) 0.00777(6) 0.00357(6) 0.00653(6)
Co2 0.02881(8) 0.02331(8) 0.02569(8) 0.00950(6) 0.00397(6) 0.01040(6)
Cr3 0.02109(9) 0.02456(9) 0.02787(9) 0.00853(7) 0.00220(7) 0.00732(7)
Cr4 0.02353(9) 0.02302(9) 0.02347(9) 0.00862(7) 0.00594(7) 0.00318(7)
C1 0.0191(5) 0.0237(5) 0.0312(5) 0.0101(4) 0.0045(4) 0.0014(4)
C2 0.0167(4) 0.0264(5) 0.0288(5) 0.0088(4) 0.0041(4) 0.0055(4)
C3 0.0215(5) 0.0232(5) 0.0232(5) 0.0081(4) 0.0036(4) 0.0079(4)
C4 0.0225(5) 0.0217(5) 0.0229(5) 0.0087(4) 0.0053(4) 0.0067(4)
C5 0.0196(5) 0.0224(5) 0.0272(5) 0.0103(4) 0.0070(4) 0.0035(4)
C6 0.0180(4) 0.0239(5) 0.0274(5) 0.0092(4) 0.0012(4) 0.0017(4)
C11 0.0387(7) 0.0389(7) 0.0289(6) 0.0112(5) 0.0091(5) 0.0092(6)
C12 0.0459(8) 0.0353(7) 0.0283(6) 0.0060(5) 0.0042(5) 0.0133(6)
C13 0.0331(6) 0.0417(7) 0.0243(5) 0.0083(5) 0.0031(5) 0.0069(5)
C21 0.0495(8) 0.0289(6) 0.0338(6) 0.0122(5) 0.0093(6) 0.0151(6)
C22 0.0374(7) 0.0274(6) 0.0350(6) 0.0118(5) 0.0094(5) 0.0133(5)
C23 0.0452(8) 0.0440(8) 0.0408(7) 0.0097(6) 0.0003(6) 0.0250(7)
C31 0.0246(5) 0.0208(5) 0.0278(5) 0.0085(4) 0.0036(4) 0.0041(4)
C32 0.0318(6) 0.0384(7) 0.0363(7) 0.0083(6) 0.0009(5) 0.0109(5)
C33 0.0290(6) 0.0286(6) 0.0328(6) 0.0096(5) 0.0028(5) 0.0097(5)
C34 0.0341(6) 0.0332(6) 0.0375(7) 0.0121(5) 0.0070(5) 0.0101(5)
C35 0.0219(5) 0.0321(6) 0.0395(6) 0.0119(5) 0.0054(5) 0.0109(5)
C36 0.0289(6) 0.0338(6) 0.0442(7) 0.0181(6) 0.0066(5) 0.0096(5)
C41 0.0241(5) 0.0220(5) 0.0245(5) 0.0070(4) 0.0008(4) 0.0035(4)
C42 0.0316(6) 0.0309(6) 0.0320(6) 0.0127(5) 0.0067(5) 0.0047(5)
C43 0.0325(6) 0.0269(6) 0.0263(5) 0.0079(4) 0.0072(4) 0.0045(5)
C44 0.0273(6) 0.0309(6) 0.0378(6) 0.0100(5) 0.0091(5) 0.0049(5)
C45 0.0319(6) 0.0312(6) 0.0326(6) 0.0101(5) 0.0080(5) 0.0062(5)
C46 0.0297(6) 0.0377(7) 0.0325(6) 0.0140(5) 0.0079(5) 0.0066(5)
F1 0.0294(4) 0.0332(4) 0.0583(5) 0.0250(4) 0.0121(4) 0.0003(3)
F2 0.0170(3) 0.0450(5) 0.0564(5) 0.0226(4) 0.0088(3) 0.0110(3)
F3 0.0225(3) 0.0399(4) 0.0374(4) 0.0198(3) 0.0129(3) 0.0040(3)
F4 0.0203(3) 0.0462(5) 0.0374(4) 0.0154(4) -0.0044(3) 0.0004(3)
N2 0.0256(5) 0.0249(5) 0.0248(4) 0.0090(4) 0.0032(4) 0.0036(4)
N1 0.0241(5) 0.0234(5) 0.0312(5) 0.0091(4) 0.0022(4) 0.0058(4)
O11 0.0628(8) 0.0626(8) 0.0540(7) 0.0274(6) 0.0293(6) 0.0083(6)
O12 0.0925(11) 0.0429(7) 0.0571(8) 0.0044(6) 0.0041(7) 0.0352(7)
O13 0.0313(5) 0.0780(9) 0.0400(6) 0.0129(6) -0.0016(4) 0.0083(5)
O21 0.0745(9) 0.0355(6) 0.0550(7) 0.0224(5) 0.0229(6) 0.0105(6)
O22 0.0670(8) 0.0413(6) 0.0327(5) 0.0064(4) 0.0105(5) 0.0165(5)
O23 0.0517(8) 0.0904(11) 0.0754(10) 0.0146(8) -0.0069(7) 0.0432(8)
O32 0.0650(9) 0.0683(9) 0.0349(6) -0.0011(6) -0.0027(6) 0.0197(7)
O33 0.0445(6) 0.0358(5) 0.0493(6) 0.0188(5) 0.0097(5) 0.0056(4)
O34 0.0722(9) 0.0513(7) 0.0338(6) 0.0070(5) 0.0112(5) 0.0128(6)
O35 0.0299(5) 0.0392(5) 0.0643(7) 0.0240(5) 0.0136(5) 0.0111(4)
O36 0.0346(5) 0.0558(7) 0.0827(9) 0.0404(7) 0.0154(6) 0.0234(5)
O42 0.0578(7) 0.0295(5) 0.0564(7) 0.0109(5) 0.0125(6) 0.0121(5)
O43 0.0337(5) 0.0442(6) 0.0397(5) 0.0076(5) -0.0033(4) 0.0064(4)
O44 0.0461(6) 0.0314(5) 0.0709(8) 0.0088(5) 0.0168(6) 0.0117(5)
O45 0.0329(5) 0.0541(7) 0.0491(6) 0.0125(5) -0.0028(5) 0.0091(5)
O46 0.0491(7) 0.0747(9) 0.0419(6) 0.0306(6) 0.0207(5) 0.0140(6)

loop_
_atom_type_symbol
_atom_type_description
_atom_type_scat_dispersion_real
_atom_type_scat_dispersion_imag
_atom_type_scat_source
C C 0.0033 0.0016 'International Tables Vol C Tables 4.2.6.8 and 6.1.1.4'
N N 0.0061 0.0033 'International Tables Vol C Tables 4.2.6.8 and 6.1.1.4'
O O 0.0106 0.0060 'International Tables Vol C Tables 4.2.6.8 and 6.1.1.4'
F F 0.0171 0.0103 'International Tables Vol C Tables 4.2.6.8 and 6.1.1.4'
Cr Cr 0.3209 0.6236 'International Tables Vol C Tables 4.2.6.8 and 6.1.1.4'
Co Co 0.3494 0.9721 'International Tables Vol C Tables 4.2.6.8 and 6.1.1.4'

loop_
_geom_angle_atom_site_label_1
_geom_angle_atom_site_label_2
_geom_angle_atom_site_label_3
_geom_angle
C12 Co1 C13 100.23(7)
C12 Co1 C11 99.39(7)
C13 Co1 C11 104.81(6)
C12 Co1 C4 100.02(6)
C13 Co1 C4 139.40(5)
C11 Co1 C4 106.08(6)
C12 Co1 C3 100.47(6)
C13 Co1 C3 100.88(5)
C11 Co1 C3 143.94(6)
C4 Co1 C3 40.74(5)
C12 Co1 Co2 148.53(5)
C13 Co1 Co2 96.57(5)
C11 Co1 Co2 101.77(5)
C4 Co1 Co2 51.69(3)
C3 Co1 Co2 49.96(3)
C22 Co2 C21 98.78(6)
C22 Co2 C23 99.41(7)
C21 Co2 C23 105.40(7)
C22 Co2 C3 101.06(5)
C21 Co2 C3 140.80(6)
C23 Co2 C3 104.25(6)
C22 Co2 C4 98.84(5)
C21 Co2 C4 102.95(6)
C23 Co2 C4 143.27(6)
C3 Co2 C4 40.73(5)
C22 Co2 Co1 147.88(4)
C21 Co2 Co1 96.50(4)
C23 Co2 Co1 103.51(5)
C3 Co2 Co1 51.62(3)
C4 Co2 Co1 50.03(3)
C33 Cr3 C36 90.22(6)
C33 Cr3 C32 89.22(6)
C36 Cr3 C32 91.50(6)
C33 Cr3 C34 92.39(6)
C36 Cr3 C34 88.89(6)
C32 Cr3 C34 178.34(6)
C33 Cr3 C31 86.75(5)
C36 Cr3 C31 176.63(5)
C32 Cr3 C31 89.93(6)
C34 Cr3 C31 89.76(6)
C33 Cr3 C35 177.85(6)
C36 Cr3 C35 91.38(6)
C32 Cr3 C35 89.31(6)
C34 Cr3 C35 89.07(6)
C31 Cr3 C35 91.68(5)
C46 Cr4 C42 90.39(6)
C46 Cr4 C43 88.72(6)
C42 Cr4 C43 90.05(6)
C46 Cr4 C44 89.75(6)
C42 Cr4 C44 176.89(6)
C43 Cr4 C44 93.05(6)
C46 Cr4 C45 90.83(6)
C42 Cr4 C45 88.69(6)
C43 Cr4 C45 178.67(5)
C44 Cr4 C45 88.20(6)
C46 Cr4 C41 174.00(5)
C42 Cr4 C41 90.30(5)
C43 Cr4 C41 85.32(5)
C44 Cr4 C41 89.88(5)
C45 Cr4 C41 95.14(5)
F1 C1 C2 121.26(11)
F1 C1 N1 114.69(11)
C2 C1 N1 124.01(11)
C1 C2 F2 117.08(10)
C1 C2 C3 126.46(10)
F2 C2 C3 116.30(10)
C4 C3 C2 143.07(11)
C4 C3 Co2 71.56(7)
C2 C3 Co2 138.68(9)
C4 C3 Co1 67.92(6)
C2 C3 Co1 127.97(8)
Co2 C3 Co1 78.42(4)
C3 C4 C5 141.15(11)
C3 C4 Co1 71.34(7)
C5 C4 Co1 140.59(9)
C3 C4 Co2 67.71(7)
C5 C4 Co2 128.07(8)
Co1 C4 Co2 78.29(4)
C6 C5 F3 117.79(10)
C6 C5 C4 125.28(10)
F3 C5 C4 116.75(10)
C5 C6 F4 121.83(10)
C5 C6 N2 123.83(10)
F4 C6 N2 114.27(10)
O11 C11 Co1 179.92(17)
O12 C12 Co1 177.56(15)
O13 C13 Co1 175.81(13)
O21 C21 Co2 177.09(14)
O22 C22 Co2 177.54(13)
O23 C23 Co2 179.28(19)
N1 C31 Cr3 179.13(11)
O32 C32 Cr3 178.62(14)
O33 C33 Cr3 178.59(13)
O34 C34 Cr3 178.54(14)
O35 C35 Cr3 178.91(12)
O36 C36 Cr3 177.68(15)
N2 C41 Cr4 176.27(10)
O42 C42 Cr4 179.23(13)
O43 C43 Cr4 177.99(12)
O44 C44 Cr4 177.42(13)
O45 C45 Cr4 178.33(13)
O46 C46 Cr4 177.89(14)
C41 N2 C6 167.98(12)
C31 N1 C1 166.99(12)

loop_
_geom_bond_atom_site_label_1
_geom_bond_atom_site_label_2
_geom_bond_distance
_geom_bond_publ_flag
Co1 C12 1.8087(15) ?
Co1 C13 1.8261(14) ?
Co1 C11 1.8456(14) ?
Co1 C4 1.9343(11) y
Co1 C3 1.9777(11) y
Co1 Co2 2.4714(3) ?
Co2 C22 1.8178(14) ?
Co2 C21 1.8316(15) ?
Co2 C23 1.8416(15) ?
Co2 C3 1.9315(11) y
Co2 C4 1.9804(11) y
Cr3 C33 1.9064(13) ?
Cr3 C36 1.9102(14) ?
Cr3 C32 1.9119(15) ?
Cr3 C34 1.9180(14) ?
Cr3 C31 1.9244(12) ?
Cr3 C35 1.9249(13) ?
Cr4 C46 1.9042(13) ?
Cr4 C42 1.9082(14) ?
Cr4 C43 1.9100(13) ?
Cr4 C44 1.9206(14) ?
Cr4 C45 1.9227(14) ?
Cr4 C41 1.9310(12) ?
C1 F1 1.3396(13) ?
C1 C2 1.3408(17) ?
C1 N1 1.3538(15) ?
C2 F2 1.3423(13) ?
C2 C3 1.4231(16) ?
C3 C4 1.3622(15) ?
C4 C5 1.4286(15) ?
C5 C6 1.3383(16) ?
C5 F3 1.3430(12) ?
C6 F4 1.3400(12) ?
C6 N2 1.3543(15) ?
C11 O11 1.1227(18) ?
C12 O12 1.1265(19) ?
C13 O13 1.1289(17) ?
C21 O21 1.1266(18) ?
C22 O22 1.1281(17) ?
C23 O23 1.124(2) ?
C31 N1 1.1727(16) ?
C32 O32 1.1325(18) ?
C33 O33 1.1373(17) ?
C34 O34 1.1323(18) ?
C35 O35 1.1336(17) ?
C36 O36 1.1349(17) ?
C41 N2 1.1733(16) ?
C42 O42 1.1370(17) ?
C43 O43 1.1392(16) ?
C44 O44 1.1347(18) ?
C45 O45 1.1378(17) ?
C46 O46 1.1380(17) ?
